data_1512049
loop_
_publ_author_name
'Wang, Shaoyin'
'Chai, Zhuo'
'Zhou, Shuangliu'
'Wang, Shaowu'
'Zhu, Xiancui'
'Wei, Yun'

_publ_section_title
;
 A Novel Lewis Acid Catalyzed [3 + 3]-Annulation Strategy for the
 Syntheses of Tetrahydro-\b-Carbolines and Tetrahydroisoquinolines.
;
_journal_issue 11
_journal_name_full 'Organic letters'
_journal_page_first 2628
_journal_page_last 2631
_journal_paper_doi 10.1021/ol4008525
_journal_volume 15
_journal_year 2013
_chemical_formula_sum 'C24 H27 N O5 S'
_chemical_formula_weight 441.53
_chemical_name_systematic
;

 ?

;
_space_group_IT_number 15
_symmetry_cell_setting monoclinic
_symmetry_space_group_name_Hall '-C 2yc'
_symmetry_space_group_name_H-M 'C 1 2/c 1'
_atom_sites_solution_hydrogens geom
_atom_sites_solution_primary direct
_atom_sites_solution_secondary difmap
_audit_creation_method SHELXL-97
_cell_angle_alpha 90.00
_cell_angle_beta 110.550(2)
_cell_angle_gamma 90.00
_cell_formula_units_Z 8
_cell_length_a 20.4458(19)
_cell_length_b 8.6442(7)
_cell_length_c 27.520(2)
_cell_measurement_reflns_used 7433
_cell_measurement_temperature 293(2)
_cell_measurement_theta_max 27.09
_cell_measurement_theta_min 2.59
_cell_volume 4554.3(7)
_computing_cell_refinement 'Bruker SMART'
_computing_data_collection 'Bruker SMART'
_computing_data_reduction 'Bruker SAINT'
_computing_molecular_graphics 'Bruker SHELXTL'
_computing_publication_material 'Bruker SHELXTL'
_computing_structure_refinement 'SHELXL-97 (Sheldrick, 1997)'
_computing_structure_solution 'SHELXS-97 (Sheldrick, 1990)'
_diffrn_ambient_temperature 293(2)
_diffrn_measured_fraction_theta_full 0.989
_diffrn_measured_fraction_theta_max 0.989
_diffrn_measurement_device_type 'CCD area detector'
_diffrn_measurement_method 'phi and omega scans'
_diffrn_radiation_monochromator graphite
_diffrn_radiation_source 'fine-focus sealed tube'
_diffrn_radiation_type MoK\a
_diffrn_radiation_wavelength 0.71073
_diffrn_reflns_av_R_equivalents 0.0322
_diffrn_reflns_av_sigmaI/netI 0.0289
_diffrn_reflns_limit_h_max 26
_diffrn_reflns_limit_h_min -26
_diffrn_reflns_limit_k_max 11
_diffrn_reflns_limit_k_min -11
_diffrn_reflns_limit_l_max 35
_diffrn_reflns_limit_l_min -36
_diffrn_reflns_number 19328
_diffrn_reflns_theta_full 27.76
_diffrn_reflns_theta_max 27.76
_diffrn_reflns_theta_min 1.58
_exptl_absorpt_coefficient_mu 0.177
_exptl_absorpt_correction_T_max 0.9791
_exptl_absorpt_correction_T_min 0.9740
_exptl_absorpt_correction_type multi-scan
_exptl_crystal_colour colorless
_exptl_crystal_density_diffrn 1.288
_exptl_crystal_density_method 'not measured'
_exptl_crystal_description block
_exptl_crystal_F_000 1872
_exptl_crystal_size_max 0.15
_exptl_crystal_size_mid 0.13
_exptl_crystal_size_min 0.12
_refine_diff_density_max 1.077
_refine_diff_density_min -0.696
_refine_diff_density_rms 0.058
_refine_ls_extinction_method none
_refine_ls_goodness_of_fit_ref 1.038
_refine_ls_hydrogen_treatment constr
_refine_ls_matrix_type full
_refine_ls_number_parameters 284
_refine_ls_number_reflns 5321
_refine_ls_number_restraints 13
_refine_ls_restrained_S_all 1.063
_refine_ls_R_factor_all 0.0779
_refine_ls_R_factor_gt 0.0602
_refine_ls_shift/su_max 0.001
_refine_ls_shift/su_mean 0.000
_refine_ls_structure_factor_coef Fsqd
_refine_ls_weighting_details 'calc w=1/[\s^2^(Fo^2^)+(0.1078P)^2^+4.3739P] where P=(Fo^2^+2Fc^2^)/3'
_refine_ls_weighting_scheme calc
_refine_ls_wR_factor_gt 0.1817
_refine_ls_wR_factor_ref 0.1978
_reflns_number_gt 4000
_reflns_number_total 5321
_reflns_threshold_expression >2sigma(I)
_cod_data_source_file ol4008525_si_002.cif
_cod_data_source_block 7
_cod_depositor_comments
;
The following automatic conversions were performed:

'_symmetry_cell_setting' value 'Monoclinic' changed to 'monoclinic'
according to /home/saulius/struct/CIF-dictionaries/cif_core.dic
dictionary named 'cif_core.dic' version 2.3.1 from 2005-06-27.

Automatic conversion script
Id: cif_fix_values 1891 2012-01-12 08:04:46Z andrius 
;
_cod_original_cell_volume 4554.4(7)
_cod_original_sg_symbol_H-M C2/c
_cod_database_code 1512049

loop_
_symmetry_equiv_pos_as_xyz
'x, y, z'
'-x, y, -z+1/2'
'x+1/2, y+1/2, z'
'-x+1/2, y+1/2, -z+1/2'
'-x, -y, -z'
'x, -y, z-1/2'
'-x+1/2, -y+1/2, -z'
'x+1/2, -y+1/2, z-1/2'

loop_
_atom_site_label
_atom_site_type_symbol
_atom_site_fract_x
_atom_site_fract_y
_atom_site_fract_z
_atom_site_U_iso_or_equiv
_atom_site_adp_type
_atom_site_occupancy
_atom_site_symmetry_multiplicity
_atom_site_calc_flag
_atom_site_refinement_flags
C1 C 0.29041(12) 0.4354(3) 0.14233(10) 0.0457(5) Uani 1 1 d .
N1 N 0.15699(10) 0.3554(2) 0.13336(8) 0.0438(5) Uani 1 1 d .
O1 O 0.25427(10) 0.1745(2) 0.17113(9) 0.0694(6) Uani 1 1 d .
S1 S 0.22889(3) 0.28519(7) 0.12992(3) 0.0484(2) Uani 1 1 d .
C2 C 0.28657(14) 0.5398(4) 0.10360(11) 0.0588(7) Uani 1 1 d .
H2 H 0.2527 0.5291 0.0708 0.071 Uiso 1 1 calc R
O2 O 0.21383(11) 0.2371(2) 0.07750(8) 0.0665(6) Uani 1 1 d .
C3 C 0.33386(16) 0.6610(4) 0.11415(12) 0.0665(8) Uani 1 1 d .
H3 H 0.3305 0.7333 0.0884 0.080 Uiso 1 1 calc R
O3 O 0.16355(15) 0.4402(3) 0.26539(10) 0.0843(7) Uani 1 1 d U
H3A H 0.1602 0.5168 0.2819 0.126 Uiso 1 1 calc R
C4 C 0.38596(15) 0.6768(4) 0.16222(11) 0.0610(7) Uani 1 1 d .
O4 O -0.16600(9) 0.2443(2) -0.00677(8) 0.0570(5) Uani 1 1 d .
C5 C 0.38857(15) 0.5703(4) 0.20027(11) 0.0657(8) Uani 1 1 d .
H5 H 0.4230 0.5796 0.2329 0.079 Uiso 1 1 calc R
O5 O -0.14346(9) 0.5194(2) 0.02981(8) 0.0566(5) Uani 1 1 d .
C6 C 0.34137(14) 0.4508(4) 0.19100(11) 0.0573(7) Uani 1 1 d .
H6 H 0.3436 0.3808 0.2172 0.069 Uiso 1 1 calc R
C7 C 0.4377(2) 0.8068(5) 0.17254(15) 0.0885(12) Uani 1 1 d .
H7A H 0.4607 0.8189 0.2093 0.133 Uiso 1 1 calc R
H7B H 0.4139 0.9008 0.1581 0.133 Uiso 1 1 calc R
H7C H 0.4718 0.7836 0.1568 0.133 Uiso 1 1 calc R
C8 C 0.14276(14) 0.3501(3) 0.18178(10) 0.0507(6) Uani 1 1 d .
H8A H 0.1629 0.2557 0.2000 0.061 Uiso 1 1 calc R
H8B H 0.0926 0.3436 0.1732 0.061 Uiso 1 1 calc R
C9 C 0.17000(16) 0.4861(3) 0.21897(12) 0.0616(7) Uani 1 1 d U
H9 H 0.2197 0.5001 0.2247 0.074 Uiso 1 1 calc R
C10 C 0.13257(16) 0.6363(3) 0.19875(11) 0.0588(7) Uani 1 1 d .
C11 C 0.1653(2) 0.7531(4) 0.18150(14) 0.0831(11) Uani 1 1 d .
H11 H 0.2112 0.7404 0.1832 0.100 Uiso 1 1 calc R
C12 C 0.1303(4) 0.8879(5) 0.16196(18) 0.1098(17) Uani 1 1 d .
H12 H 0.1529 0.9660 0.1507 0.132 Uiso 1 1 calc R
C13 C 0.0640(4) 0.9082(5) 0.15886(19) 0.120(2) Uani 1 1 d .
H13 H 0.0408 0.9990 0.1445 0.145 Uiso 1 1 calc R
C14 C 0.0289(3) 0.7958(5) 0.17678(17) 0.1007(14) Uani 1 1 d .
H14 H -0.0167 0.8113 0.1753 0.121 Uiso 1 1 calc R
C15 C 0.06453(18) 0.6594(4) 0.19704(13) 0.0703(8) Uani 1 1 d .
H15 H 0.0425 0.5831 0.2095 0.084 Uiso 1 1 calc R
C16 C 0.11286(11) 0.4498(3) 0.08998(9) 0.0435(5) Uani 1 1 d .
H16A H 0.1337 0.4536 0.0633 0.052 Uiso 1 1 calc R
H16B H 0.1112 0.5547 0.1021 0.052 Uiso 1 1 calc R
C17 C 0.03887(11) 0.3874(3) 0.06662(8) 0.0399(5) Uani 1 1 d .
C18 C 0.02648(13) 0.2380(3) 0.04806(11) 0.0507(6) Uani 1 1 d .
H18 H 0.0639 0.1717 0.0521 0.061 Uiso 1 1 calc R
C19 C -0.04152(14) 0.1854(3) 0.02329(11) 0.0539(6) Uani 1 1 d .
H19 H -0.0493 0.0845 0.0109 0.065 Uiso 1 1 calc R
C20 C -0.09728(12) 0.2825(3) 0.01714(9) 0.0437(5) Uani 1 1 d .
C21 C -0.08493(11) 0.4332(3) 0.03680(9) 0.0406(5) Uani 1 1 d .
C22 C -0.01728(12) 0.4843(3) 0.06115(9) 0.0399(5) Uani 1 1 d .
H22 H -0.0093 0.5847 0.0740 0.048 Uiso 1 1 calc R
C23 C -0.18095(17) 0.0913(4) -0.02653(15) 0.0767(10) Uani 1 1 d .
H23A H -0.1638 0.0775 -0.0545 0.115 Uiso 1 1 calc R
H23B H -0.2305 0.0748 -0.0390 0.115 Uiso 1 1 calc R
H23C H -0.1587 0.0185 0.0006 0.115 Uiso 1 1 calc R
C24 C -0.13463(16) 0.6725(4) 0.05011(14) 0.0670(8) Uani 1 1 d .
H24A H -0.1109 0.6690 0.0870 0.100 Uiso 1 1 calc R
H24B H -0.1795 0.7202 0.0425 0.100 Uiso 1 1 calc R
H24C H -0.1075 0.7317 0.0345 0.100 Uiso 1 1 calc R

loop_
_atom_site_aniso_label
_atom_site_aniso_U_11
_atom_site_aniso_U_22
_atom_site_aniso_U_33
_atom_site_aniso_U_23
_atom_site_aniso_U_13
_atom_site_aniso_U_12
C1 0.0340(11) 0.0537(13) 0.0478(13) 0.0015(10) 0.0125(10) -0.0007(10)
N1 0.0347(10) 0.0506(11) 0.0434(10) 0.0004(8) 0.0104(8) -0.0004(8)
O1 0.0529(11) 0.0520(11) 0.0921(16) 0.0200(10) 0.0113(10) 0.0064(9)
S1 0.0390(3) 0.0447(3) 0.0576(4) -0.0023(3) 0.0121(3) 0.0016(2)
C2 0.0421(13) 0.0807(19) 0.0485(14) 0.0104(13) 0.0094(11) -0.0082(13)
O2 0.0592(12) 0.0689(13) 0.0716(13) -0.0241(10) 0.0232(10) -0.0007(10)
C3 0.0582(16) 0.083(2) 0.0586(17) 0.0191(15) 0.0210(14) -0.0142(15)
O3 0.0924(11) 0.0863(10) 0.0758(9) 0.0015(8) 0.0317(8) -0.0050(8)
C4 0.0516(15) 0.0769(19) 0.0581(16) 0.0002(14) 0.0239(13) -0.0179(14)
O4 0.0386(9) 0.0517(10) 0.0688(12) -0.0100(9) 0.0039(8) -0.0054(7)
C5 0.0489(15) 0.089(2) 0.0499(15) 0.0061(14) 0.0052(12) -0.0191(14)
O5 0.0395(9) 0.0508(10) 0.0760(13) -0.0097(9) 0.0159(8) 0.0068(7)
C6 0.0451(13) 0.0684(17) 0.0521(15) 0.0136(13) 0.0093(11) -0.0063(12)
C7 0.082(2) 0.104(3) 0.083(2) 0.002(2) 0.0325(19) -0.044(2)
C8 0.0534(14) 0.0502(14) 0.0484(14) 0.0030(11) 0.0179(11) -0.0067(11)
C9 0.0615(10) 0.0602(10) 0.0613(9) -0.0051(8) 0.0193(8) -0.0025(8)
C10 0.0753(19) 0.0519(15) 0.0503(15) -0.0156(12) 0.0235(13) -0.0192(13)
C11 0.120(3) 0.0622(19) 0.076(2) -0.0203(17) 0.046(2) -0.038(2)
C12 0.184(6) 0.058(2) 0.092(3) -0.011(2) 0.055(4) -0.032(3)
C13 0.188(6) 0.055(2) 0.085(3) -0.010(2) 0.006(3) 0.008(3)
C14 0.100(3) 0.087(3) 0.096(3) -0.033(2) 0.010(2) 0.017(2)
C15 0.072(2) 0.0608(18) 0.076(2) -0.0181(15) 0.0226(16) -0.0077(15)
C16 0.0350(11) 0.0468(12) 0.0452(12) 0.0020(10) 0.0096(9) -0.0020(9)
C17 0.0357(11) 0.0428(11) 0.0383(11) -0.0012(9) 0.0094(9) -0.0007(9)
C18 0.0393(12) 0.0430(12) 0.0636(16) -0.0074(11) 0.0103(11) 0.0049(10)
C19 0.0482(14) 0.0405(12) 0.0665(16) -0.0114(11) 0.0119(12) 0.0005(10)
C20 0.0375(11) 0.0452(12) 0.0429(12) -0.0017(10) 0.0071(9) -0.0023(9)
C21 0.0363(11) 0.0426(12) 0.0410(12) 0.0005(9) 0.0114(9) 0.0033(9)
C22 0.0412(11) 0.0372(11) 0.0402(11) -0.0035(9) 0.0131(9) -0.0017(9)
C23 0.0538(17) 0.0602(18) 0.099(3) -0.0216(17) 0.0059(16) -0.0126(14)
C24 0.0565(16) 0.0563(16) 0.087(2) -0.0143(15) 0.0243(15) 0.0115(13)

loop_
_atom_type_symbol
_atom_type_description
_atom_type_scat_dispersion_real
_atom_type_scat_dispersion_imag
_atom_type_scat_source
C C 0.0033 0.0016 'International Tables Vol C Tables 4.2.6.8 and 6.1.1.4'
H H 0.0000 0.0000 'International Tables Vol C Tables 4.2.6.8 and 6.1.1.4'
N N 0.0061 0.0033 'International Tables Vol C Tables 4.2.6.8 and 6.1.1.4'
O O 0.0106 0.0060 'International Tables Vol C Tables 4.2.6.8 and 6.1.1.4'
S S 0.1246 0.1234 'International Tables Vol C Tables 4.2.6.8 and 6.1.1.4'

loop_
_geom_angle_atom_site_label_1
_geom_angle_atom_site_label_2
_geom_angle_atom_site_label_3
_geom_angle
C2 C1 C6 120.3(2)
C2 C1 S1 119.43(19)
C6 C1 S1 120.2(2)
C8 N1 C16 119.8(2)
C8 N1 S1 121.05(17)
C16 N1 S1 118.15(16)
O2 S1 O1 119.66(14)
O2 S1 N1 106.81(12)
O1 S1 N1 106.67(12)
O2 S1 C1 107.31(13)
O1 S1 C1 107.68(12)
N1 S1 C1 108.30(11)
C1 C2 C3 119.2(3)
C1 C2 H2 120.4
C3 C2 H2 120.4
C4 C3 C2 121.4(3)
C4 C3 H3 119.3
C2 C3 H3 119.3
C9 O3 H3A 109.5
C5 C4 C3 118.1(3)
C5 C4 C7 121.2(3)
C3 C4 C7 120.7(3)
C20 O4 C23 117.1(2)
C6 C5 C4 121.5(3)
C6 C5 H5 119.3
C4 C5 H5 119.3
C21 O5 C24 117.9(2)
C5 C6 C1 119.5(3)
C5 C6 H6 120.3
C1 C6 H6 120.3
C4 C7 H7A 109.5
C4 C7 H7B 109.5
H7A C7 H7B 109.5
C4 C7 H7C 109.5
H7A C7 H7C 109.5
H7B C7 H7C 109.5
N1 C8 C9 116.4(2)
N1 C8 H8A 108.2
C9 C8 H8A 108.2
N1 C8 H8B 108.2
C9 C8 H8B 108.2
H8A C8 H8B 107.3
O3 C9 C10 112.7(3)
O3 C9 C8 105.4(2)
C10 C9 C8 113.3(2)
O3 C9 H9 108.4
C10 C9 H9 108.4
C8 C9 H9 108.4
C11 C10 C15 118.8(3)
C11 C10 C9 120.7(3)
C15 C10 C9 120.5(3)
C12 C11 C10 120.4(5)
C12 C11 H11 119.8
C10 C11 H11 119.8
C13 C12 C11 120.8(5)
C13 C12 H12 119.6
C11 C12 H12 119.6
C12 C13 C14 121.3(5)
C12 C13 H13 119.4
C14 C13 H13 119.4
C15 C14 C13 118.0(5)
C15 C14 H14 121.0
C13 C14 H14 121.0
C10 C15 C14 120.7(4)
C10 C15 H15 119.6
C14 C15 H15 119.6
N1 C16 C17 112.54(19)
N1 C16 H16A 109.1
C17 C16 H16A 109.1
N1 C16 H16B 109.1
C17 C16 H16B 109.1
H16A C16 H16B 107.8
C18 C17 C22 119.2(2)
C18 C17 C16 121.0(2)
C22 C17 C16 119.6(2)
C17 C18 C19 120.6(2)
C17 C18 H18 119.7
C19 C18 H18 119.7
C20 C19 C18 120.2(2)
C20 C19 H19 119.9
C18 C19 H19 119.9
O4 C20 C19 125.4(2)
O4 C20 C21 115.2(2)
C19 C20 C21 119.4(2)
O5 C21 C22 125.0(2)
O5 C21 C20 115.1(2)
C22 C21 C20 119.9(2)
C21 C22 C17 120.7(2)
C21 C22 H22 119.7
C17 C22 H22 119.7
O4 C23 H23A 109.5
O4 C23 H23B 109.5
H23A C23 H23B 109.5
O4 C23 H23C 109.5
H23A C23 H23C 109.5
H23B C23 H23C 109.5
O5 C24 H24A 109.5
O5 C24 H24B 109.5
H24A C24 H24B 109.5
O5 C24 H24C 109.5
H24A C24 H24C 109.5
H24B C24 H24C 109.5

loop_
_geom_bond_atom_site_label_1
_geom_bond_atom_site_label_2
_geom_bond_distance
C1 C2 1.378(4)
C1 C6 1.385(4)
C1 S1 1.756(3)
N1 C8 1.461(3)
N1 C16 1.466(3)
N1 S1 1.623(2)
O1 S1 1.434(2)
S1 O2 1.427(2)
C2 C3 1.386(4)
C2 H2 0.9300
C3 C4 1.384(4)
C3 H3 0.9300
O3 C9 1.387(4)
O3 H3A 0.8200
C4 C5 1.382(4)
C4 C7 1.501(4)
O4 C20 1.366(3)
O4 C23 1.421(3)
C5 C6 1.375(4)
C5 H5 0.9300
O5 C21 1.365(3)
O5 C24 1.423(3)
C6 H6 0.9300
C7 H7A 0.9600
C7 H7B 0.9600
C7 H7C 0.9600
C8 C9 1.530(4)
C8 H8A 0.9700
C8 H8B 0.9700
C9 C10 1.510(4)
C9 H9 0.9800
C10 C11 1.384(4)
C10 C15 1.390(4)
C11 C12 1.374(7)
C11 H11 0.9300
C12 C13 1.340(8)
C12 H12 0.9300
C13 C14 1.396(8)
C13 H13 0.9300
C14 C15 1.394(6)
C14 H14 0.9300
C15 H15 0.9300
C16 C17 1.520(3)
C16 H16A 0.9700
C16 H16B 0.9700
C17 C18 1.379(3)
C17 C22 1.386(3)
C18 C19 1.392(3)
C18 H18 0.9300
C19 C20 1.377(3)
C19 H19 0.9300
C20 C21 1.400(3)
C21 C22 1.381(3)
C22 H22 0.9300
C23 H23A 0.9600
C23 H23B 0.9600
C23 H23C 0.9600
C24 H24A 0.9600
C24 H24B 0.9600
C24 H24C 0.9600
